data_7226106
loop_
_publ_author_name
'Zhang, Yingjie'
'Fanna, Daniel'
'Shepherd, Nicholas D.'
'Karatchevtseva, Inna'
'Lu, Kim'
'Kong, Linggen'
'Price, Jason R.'

_publ_section_title
;
 Dioxo-vanadium(V), oxo-rhenium(V) and dioxo-uranium(VI) complexes with a
 tridentate Schiff base ligand
;
_journal_name_full 'RSC Adv.'
_journal_paper_doi 10.1039/C6RA12872F
_journal_year 2016
_chemical_formula_moiety '2(C44 H40 N6 O3 Re 1+), Cl6 Re 2-, 7(C3 H7 N O)'
_chemical_formula_sum 'C109 H127 Cl6 N19 O13 Re3'
_chemical_formula_weight 2682.59
_space_group_crystal_system orthorhombic
_space_group_IT_number 60
_space_group_name_Hall '-P 2n 2ab'
_space_group_name_H-M_alt 'P b c n'
_symmetry_space_group_name_Hall '-P 2n 2ab'
_symmetry_space_group_name_H-M 'P b c n'
_atom_sites_solution_hydrogens geom
_audit_creation_date 2016-07-23
_audit_creation_method
;
Olex2 1.2
(compiled 2016.02.19 svn.r3266 for OlexSys, GUI svn.r5155)
;
_audit_update_record
;
2016-07-27 deposited with the CCDC.
2016-08-03 downloaded from the CCDC.
;
_cell_angle_alpha 90
_cell_angle_beta 90
_cell_angle_gamma 90
_cell_formula_units_Z 4
_cell_length_a 16.838(3)
_cell_length_b 20.449(4)
_cell_length_c 31.770(6)
_cell_measurement_reflns_used 12000
_cell_measurement_temperature 100(2)
_cell_measurement_theta_max 27.929
_cell_measurement_theta_min 1.282
_cell_volume 10939(4)
_computing_cell_refinement 'XDS (Kabsch, 1993)'
_computing_data_collection 'BlueIce (McPhillips, et al., 2002)'
_computing_data_reduction 'XDS (Kabsch, 1993)'
_computing_molecular_graphics 'Olex2 (Dolomanov et al., 2009)'
_computing_publication_material 'Olex2 (Dolomanov et al., 2009)'
_computing_structure_refinement 'ShelXL (Sheldrick, 2015)'
_computing_structure_solution 'ShelXT (Sheldrick, 2015)'
_diffrn_ambient_temperature 100(2)
_diffrn_measured_fraction_theta_full 0.981
_diffrn_measured_fraction_theta_max 0.974
_diffrn_measurement_device_type 'ADSC Quantum Detector'
_diffrn_measurement_method '\p  scans'
_diffrn_radiation_type 'silicon double crystal monochromated synchrotron'
_diffrn_radiation_wavelength 0.71074
_diffrn_reflns_av_R_equivalents 0.1491
_diffrn_reflns_av_unetI/netI 0.0506
_diffrn_reflns_Laue_measured_fraction_full 0.981
_diffrn_reflns_Laue_measured_fraction_max 0.974
_diffrn_reflns_limit_h_max 21
_diffrn_reflns_limit_h_min -21
_diffrn_reflns_limit_k_max 26
_diffrn_reflns_limit_k_min -26
_diffrn_reflns_limit_l_max 41
_diffrn_reflns_limit_l_min -41
_diffrn_reflns_number 183663
_diffrn_reflns_point_group_measured_fraction_full 0.981
_diffrn_reflns_point_group_measured_fraction_max 0.974
_diffrn_reflns_theta_full 26.000
_diffrn_reflns_theta_max 27.929
_diffrn_reflns_theta_min 1.282
_diffrn_source 'Australian Synchrotron MX1'
_exptl_absorpt_coefficient_mu 3.528
_exptl_absorpt_correction_T_max 0.4308
_exptl_absorpt_correction_T_min 0.3479
_exptl_absorpt_correction_type multi-scan
_exptl_crystal_colour red
_exptl_crystal_density_diffrn 1.629
_exptl_crystal_description prism
_exptl_crystal_F_000 5380
_exptl_crystal_size_max 0.200
_exptl_crystal_size_mid 0.150
_exptl_crystal_size_min 0.050
_refine_diff_density_max 1.445
_refine_diff_density_min -1.951
_refine_diff_density_rms 0.164
_refine_ls_extinction_coef 0.00134(5)
_refine_ls_extinction_expression Fc^*^=kFc[1+0.001xFc^2^\l^3^/sin(2\q)]^-1/4^
_refine_ls_extinction_method 'SHELXL-2014/7 (Sheldrick 2014'
_refine_ls_goodness_of_fit_ref 1.016
_refine_ls_hydrogen_treatment constr
_refine_ls_matrix_type full
_refine_ls_number_parameters 673
_refine_ls_number_reflns 12773
_refine_ls_number_restraints 642
_refine_ls_restrained_S_all 1.002
_refine_ls_R_factor_all 0.0794
_refine_ls_R_factor_gt 0.0479
_refine_ls_shift/su_max 0.003
_refine_ls_shift/su_mean 0.000
_refine_ls_structure_factor_coef Fsqd
_refine_ls_weighting_details 'w=1/[\s^2^(Fo^2^)+(0.0674P)^2^+23.4019P] where P=(Fo^2^+2Fc^2^)/3'
_refine_ls_weighting_scheme calc
_refine_ls_wR_factor_gt 0.1108
_refine_ls_wR_factor_ref 0.1244
_reflns_Friedel_coverage 0.000
_reflns_number_gt 9073
_reflns_number_total 12773
_reflns_threshold_expression 'I > 2\s(I)'
_cod_data_source_file c6ra12872f2.cif
_cod_data_source_block complex2_sq
_cod_depositor_comments
;
The following automatic conversions were performed:

'_exptl_absorpt_correction_type' value 'multi-scans' was replaced
with the value 'multi-scan' as specified in the replacement file
'src/cod-tools/trunk/data/replacement-values/replacement_values.lst'.

Automatic conversion script
Id: cif_fix_values 5376 2017-05-30 11:51:03Z andrius 
;
_cod_database_code 7226106
_shelx_space_group_comment
;
The symmetry employed for this shelxl refinement is uniquely defined
by the following loop, which should always be used as a source of
symmetry information in preference to the above space-group names.
They are only intended as comments.
;
_exptl_absorpt_special_details
;
SADABS-2012/1 (Bruker,2012) was used for absorption correction.
wR2(int) was 0.1056 before and 0.0657 after correction.
The Ratio of minimum to maximum transmission is 0.8076.
The \l/2 correction factor is 0.0015.
;
_olex2_refinement_description
;
1. Fixed Uiso
 At 1.2 times of:
  All C(H) groups, All C(H,H) groups, All C(H,H,H,H) groups
 At 1.5 times of:
  All C(H,H,H) groups
2. Restrained distances
 C15A-C14B \\sim C15B-C14A
 with sigma of 0.02
 C16-C15B \\sim C16-C15A
 with sigma of 0.02
 C14B-C13 \\sim C14A-C13
 with sigma of 0.02
3. Uiso/Uaniso restraints and constraints
Uanis(C14B) = Uanis(C14A)
4. Rigid body (RIGU) restrains
 All non-hydrogen atoms
 with sigma for 1-2 distances of 0.004 and sigma for 1-3 distances of 0.004
5. Others
 Fixed Sof: C14B(0.5) H14A(0.5) H14B(0.5) C15A(0.5) H15A(0.5) H15B(0.5)
 C15B(0.5) H15C(0.5) H15D(0.5) H16A(0.5) H16B(0.5) H16C(0.5) H16D(0.5)
 C14A(0.5) H14C(0.5) H14D(0.5)
6.a Secondary CH2 refined with riding coordinates:
 C14B(H14A,H14B), C15A(H15A,H15B), C15B(H15C,H15D), C16(H16A,H16B), C16(H16C,
 H16D), C17(H17A,H17B), C18(H18A,H18B), C19(H19A,H19B), C36(H36A,H36B),
 C37(H37A,H37B), C38(H38A,H38B), C39(H39A,H39B), C40(H40A,H40B), C41(H41A,H41B),
  C14A(H14C,H14D)
6.b Aromatic/amide H refined with riding coordinates:
 C1(H1), C2(H2), C3(H3), C5(H5), C6(H6), C7(H7), C10(H10), C12(H12), C23(H23),
 C24(H24), C25(H25), C27(H27), C28(H28), C29(H29), C32(H32), C34(H34), C3W(H3W),
  C9W(H9W), C6W(H6W)
6.c Idealised Me refined as rotating group:
 C4W(H4WA,H4WB,H4WC), C1W(H1WA,H1WB,H1WC), C2W(H2WA,H2WB,H2WC), C7W(H7WA,H7WB,
 H7WC), C8W(H8WA,H8WB,H8WC), C5W(H5WA,H5WB,H5WC)
;
_shelx_shelxl_version_number 2014/7
_olex2_submission_special_instructions 'No special instructions were received'

loop_
_space_group_symop_operation_xyz
'x, y, z'
'-x+1/2, -y+1/2, z+1/2'
'-x, y, -z+1/2'
'x+1/2, -y+1/2, -z'
'-x, -y, -z'
'x-1/2, y-1/2, -z-1/2'
'x, -y, z-1/2'
'-x-1/2, y-1/2, z'

loop_
_atom_site_label
_atom_site_type_symbol
_atom_site_fract_x
_atom_site_fract_y
_atom_site_fract_z
_atom_site_U_iso_or_equiv
_atom_site_adp_type
_atom_site_occupancy
_atom_site_site_symmetry_order
_atom_site_calc_flag
_atom_site_refinement_flags_posn
_atom_site_refinement_flags_adp
_atom_site_refinement_flags_occupancy
_atom_site_disorder_assembly
_atom_site_disorder_group
Re1 Re 0.30266(2) 0.40726(2) 0.54284(2) 0.02382(8) Uani 1 1 d . U . . .
O1 O 0.3695(2) 0.3547(2) 0.52205(14) 0.0283(9) Uani 1 1 d . U . . .
O2 O 0.2437(2) 0.3495(2) 0.58237(13) 0.0260(8) Uani 1 1 d . U . . .
O3 O 0.2271(2) 0.4779(2) 0.55421(13) 0.0273(9) Uani 1 1 d . U . . .
N1 N 0.3600(3) 0.4845(2) 0.50921(15) 0.0245(10) Uani 1 1 d . U . . .
N2 N 0.3680(3) 0.4468(2) 0.59006(16) 0.0248(10) Uani 1 1 d . U . . .
N3 N 0.2068(4) 0.2151(3) 0.70141(18) 0.0371(12) Uani 1 1 d . U . . .
N4 N 0.2821(3) 0.3648(3) 0.41618(17) 0.0323(11) Uani 1 1 d . U . . .
N5 N 0.2169(3) 0.3824(2) 0.49599(16) 0.0269(10) Uani 1 1 d . U . . .
N6 N 0.0854(4) 0.6756(3) 0.5308(2) 0.0418(14) Uani 1 1 d . U . . .
C1 C 0.3558(4) 0.4976(3) 0.46881(19) 0.0279(12) Uani 1 1 d . U . . .
H1 H 0.3241 0.4717 0.4516 0.033 Uiso 1 1 calc R . . . .
C2 C 0.3983(4) 0.5501(3) 0.4509(2) 0.0306(13) Uani 1 1 d . U . . .
H2 H 0.3949 0.5586 0.4221 0.037 Uiso 1 1 calc R . . . .
C4 C 0.4494(4) 0.5760(3) 0.5196(2) 0.0260(12) Uani 1 1 d . U . . .
C3 C 0.4444(4) 0.5883(3) 0.4760(2) 0.0294(12) Uani 1 1 d . U . . .
H3 H 0.4728 0.6229 0.4644 0.035 Uiso 1 1 calc R . . . .
C5 C 0.4947(4) 0.6127(3) 0.5486(2) 0.0299(12) Uani 1 1 d . U . . .
H5 H 0.5238 0.6485 0.5391 0.036 Uiso 1 1 calc R . . . .
C6 C 0.4965(4) 0.5969(3) 0.5902(2) 0.0330(13) Uani 1 1 d . U . . .
H6 H 0.5264 0.6222 0.6087 0.040 Uiso 1 1 calc R . . . .
C7 C 0.4537(4) 0.5425(3) 0.6058(2) 0.0272(12) Uani 1 1 d . U . . .
H7 H 0.4550 0.5329 0.6344 0.033 Uiso 1 1 calc R . . . .
C8 C 0.4106(3) 0.5042(3) 0.57919(19) 0.0246(11) Uani 1 1 d . U . . .
C9 C 0.4062(3) 0.5220(3) 0.53543(19) 0.0251(11) Uani 1 1 d . U . . .
C10 C 0.3741(4) 0.4202(3) 0.6280(2) 0.0292(13) Uani 1 1 d . U . . .
H10 H 0.4110 0.4386 0.6463 0.035 Uiso 1 1 calc R . . . .
C11 C 0.3304(4) 0.3673(3) 0.6430(2) 0.0308(13) Uani 1 1 d . U . . .
C12 C 0.3478(5) 0.3466(3) 0.6850(2) 0.0397(16) Uani 1 1 d . U . . .
H12 H 0.3884 0.3677 0.6994 0.048 Uiso 1 1 calc R . . . .
C13 C 0.3085(5) 0.2978(3) 0.7046(2) 0.0412(16) Uani 1 1 d D U . . .
C14B C 0.3161(11) 0.2806(7) 0.7514(4) 0.039(3) Uani 0.5 1 d D U . A 1
H14A H 0.3659 0.2969 0.7625 0.047 Uiso 0.5 1 calc R . . A 1
H14B H 0.2729 0.2999 0.7672 0.047 Uiso 0.5 1 calc R . . A 1
C15A C 0.3132(9) 0.2060(7) 0.7546(5) 0.047(3) Uani 0.5 1 d D U . A 1
H15A H 0.3534 0.1866 0.7366 0.056 Uiso 0.5 1 calc R . . A 1
H15B H 0.3229 0.1922 0.7833 0.056 Uiso 0.5 1 calc R . . A 1
C15B C 0.2753(9) 0.2358(7) 0.7678(4) 0.043(3) Uani 0.5 1 d D U . A 2
H15C H 0.2952 0.2148 0.7931 0.051 Uiso 0.5 1 calc R . . A 2
H15D H 0.2370 0.2686 0.7764 0.051 Uiso 0.5 1 calc R . . A 2
C16 C 0.2337(5) 0.1851(4) 0.7410(2) 0.0452(17) Uani 1 1 d D U . . .
H16A H 0.2336 0.1380 0.7376 0.054 Uiso 0.5 1 calc R . . A 1
H16B H 0.1959 0.1958 0.7630 0.054 Uiso 0.5 1 calc R . . A 1
H16C H 0.2697 0.1494 0.7349 0.054 Uiso 0.5 1 calc R . . A 2
H16D H 0.1884 0.1676 0.7561 0.054 Uiso 0.5 1 calc R . . A 2
C17 C 0.1403(5) 0.1830(4) 0.6809(2) 0.0442(17) Uani 1 1 d . U . . .
H17A H 0.1046 0.1658 0.7022 0.053 Uiso 1 1 calc R . . . .
H17B H 0.1598 0.1465 0.6644 0.053 Uiso 1 1 calc R . . . .
C18 C 0.0952(5) 0.2290(4) 0.6528(2) 0.0461(18) Uani 1 1 d . U . . .
H18A H 0.0723 0.2641 0.6693 0.055 Uiso 1 1 calc R . . . .
H18B H 0.0523 0.2058 0.6389 0.055 Uiso 1 1 calc R . . . .
C19 C 0.1519(4) 0.2570(3) 0.6202(2) 0.0331(14) Uani 1 1 d . U . . .
H19A H 0.1694 0.2226 0.6013 0.040 Uiso 1 1 calc R . . . .
H19B H 0.1248 0.2900 0.6035 0.040 Uiso 1 1 calc R . . . .
C20 C 0.2228(4) 0.2872(3) 0.6419(2) 0.0296(12) Uani 1 1 d . U . . .
C21 C 0.2449(4) 0.2658(3) 0.68289(19) 0.0302(12) Uani 1 1 d . U . . .
C22 C 0.2659(4) 0.3350(3) 0.62140(19) 0.0281(12) Uani 1 1 d . U . . .
C23 C 0.3150(4) 0.3558(4) 0.3791(2) 0.0411(16) Uani 1 1 d . U . . .
H23 H 0.3298 0.3926 0.3637 0.049 Uiso 1 1 calc R . . . .
C24 C 0.3292(5) 0.2942(4) 0.3613(3) 0.0490(18) Uani 1 1 d . U . . .
H24 H 0.3540 0.2906 0.3352 0.059 Uiso 1 1 calc R . . . .
C25 C 0.3064(5) 0.2399(4) 0.3825(2) 0.0465(17) Uani 1 1 d . U . . .
H25 H 0.3145 0.1988 0.3707 0.056 Uiso 1 1 calc R . . . .
C26 C 0.2703(4) 0.2456(3) 0.4226(2) 0.0359(14) Uani 1 1 d . U . . .
C27 C 0.2473(5) 0.1912(4) 0.4469(2) 0.0432(16) Uani 1 1 d . U . . .
H27 H 0.2548 0.1490 0.4367 0.052 Uiso 1 1 calc R . . . .
C28 C 0.2138(4) 0.2010(3) 0.4856(2) 0.0408(16) Uani 1 1 d . U . . .
H28 H 0.1988 0.1651 0.5017 0.049 Uiso 1 1 calc R . . . .
C29 C 0.2015(4) 0.2642(3) 0.5015(2) 0.0342(14) Uani 1 1 d . U . . .
H29 H 0.1776 0.2699 0.5276 0.041 Uiso 1 1 calc R . . . .
C30 C 0.2250(4) 0.3179(3) 0.4783(2) 0.0270(12) Uani 1 1 d . U . . .
C31 C 0.2602(4) 0.3100(3) 0.4378(2) 0.0300(13) Uani 1 1 d . U . . .
C32 C 0.1650(4) 0.4216(3) 0.47926(19) 0.0273(12) Uani 1 1 d . U . . .
H32 H 0.1367 0.4058 0.4563 0.033 Uiso 1 1 calc R . . . .
C33 C 0.1474(4) 0.4860(3) 0.49275(19) 0.0290(12) Uani 1 1 d . U . . .
C34 C 0.0925(4) 0.5240(3) 0.4698(2) 0.0352(14) Uani 1 1 d . U . . .
H34 H 0.0695 0.5058 0.4459 0.042 Uiso 1 1 calc R . . . .
C35 C 0.0711(4) 0.5866(3) 0.4808(2) 0.0361(14) Uani 1 1 d . U . . .
C36 C 0.0136(5) 0.6264(4) 0.4550(2) 0.0464(18) Uani 1 1 d . U . . .
H36A H 0.0240 0.6189 0.4253 0.056 Uiso 1 1 calc R . . . .
H36B H -0.0401 0.6117 0.4609 0.056 Uiso 1 1 calc R . . . .
C37 C 0.0194(7) 0.6962(5) 0.4637(4) 0.079(3) Uani 1 1 d . U . . .
H37A H 0.0625 0.7136 0.4469 0.094 Uiso 1 1 calc R . . . .
H37B H -0.0291 0.7167 0.4540 0.094 Uiso 1 1 calc R . . . .
C38 C 0.0320(7) 0.7159(4) 0.5062(3) 0.070(3) Uani 1 1 d . U . . .
H38A H -0.0191 0.7170 0.5203 0.084 Uiso 1 1 calc R . . . .
H38B H 0.0526 0.7602 0.5060 0.084 Uiso 1 1 calc R . . . .
C39 C 0.1196(5) 0.7056(3) 0.5683(3) 0.0477(18) Uani 1 1 d . U . . .
H39A H 0.0819 0.7365 0.5800 0.057 Uiso 1 1 calc R . . . .
H39B H 0.1671 0.7296 0.5605 0.057 Uiso 1 1 calc R . . . .
C40 C 0.1403(5) 0.6554(3) 0.6010(2) 0.0433(17) Uani 1 1 d . U . . .
H40A H 0.0923 0.6347 0.6113 0.052 Uiso 1 1 calc R . . . .
H40B H 0.1665 0.6765 0.6246 0.052 Uiso 1 1 calc R . . . .
C41 C 0.1947(4) 0.6046(3) 0.5822(2) 0.0378(15) Uani 1 1 d . U . . .
H41A H 0.2028 0.5695 0.6022 0.045 Uiso 1 1 calc R . . . .
H41B H 0.2459 0.6241 0.5761 0.045 Uiso 1 1 calc R . . . .
C42 C 0.1592(4) 0.5771(3) 0.5420(2) 0.0304(12) Uani 1 1 d . U . . .
C43 C 0.1062(4) 0.6140(3) 0.5182(2) 0.0338(14) Uani 1 1 d . U . . .
C44 C 0.1782(4) 0.5140(3) 0.5295(2) 0.0278(12) Uani 1 1 d . U . . .
Re2 Re 0.5000 0.51972(2) 0.7500 0.02883(10) Uani 1 2 d S TU P . .
Cl1 Cl 0.37432(10) 0.51930(8) 0.71736(5) 0.0351(3) Uani 1 1 d . U . . .
Cl2 Cl 0.54550(10) 0.60178(9) 0.70368(5) 0.0401(4) Uani 1 1 d . U . . .
Cl3 Cl 0.54290(13) 0.43859(11) 0.70289(9) 0.0731(8) Uani 1 1 d . U . . .
N2W N 0.2126(6) 0.5130(5) 0.3289(3) 0.084(3) Uani 1 1 d . U . . .
C4W C 0.2002(8) 0.4557(6) 0.3068(4) 0.095(4) Uani 1 1 d . U . . .
H4WA H 0.1610 0.4630 0.2854 0.142 Uiso 1 1 calc GR . . . .
H4WB H 0.1819 0.4223 0.3257 0.142 Uiso 1 1 calc GR . . . .
H4WC H 0.2491 0.4420 0.2940 0.142 Uiso 1 1 calc GR . . . .
O1W O 0.5736(5) 0.1318(4) 0.6143(3) 0.107(3) Uani 1 1 d . U . . .
N1W N 0.5553(4) 0.2356(4) 0.6380(3) 0.068(2) Uani 1 1 d . U . . .
C1W C 0.5631(7) 0.3028(5) 0.6276(4) 0.087(3) Uani 1 1 d . U . . .
H1WA H 0.5122 0.3237 0.6295 0.130 Uiso 1 1 calc GR . . . .
H1WB H 0.5831 0.3068 0.5994 0.130 Uiso 1 1 calc GR . . . .
H1WC H 0.5994 0.3233 0.6468 0.130 Uiso 1 1 calc GR . . . .
C2W C 0.5119(6) 0.2186(6) 0.6753(4) 0.089(3) Uani 1 1 d . U . . .
H2WA H 0.5204 0.2514 0.6964 0.133 Uiso 1 1 calc GR . . . .
H2WB H 0.5299 0.1771 0.6856 0.133 Uiso 1 1 calc GR . . . .
H2WC H 0.4563 0.2161 0.6688 0.133 Uiso 1 1 calc GR . . . .
C3W C 0.5807(6) 0.1902(6) 0.6113(4) 0.084(3) Uani 1 1 d . U . . .
H3W H 0.6070 0.2053 0.5874 0.101 Uiso 1 1 calc R . . . .
O3W O 0.0884(12) 0.5730(11) 0.7149(6) 0.251(9) Uani 1 1 d . U . . .
N3W N 0.1080(6) 0.5019(7) 0.6657(4) 0.109(3) Uani 1 1 d . U . . .
C7W C 0.1788(8) 0.4790(8) 0.6783(4) 0.114(5) Uani 1 1 d . U . . .
H7WA H 0.1713 0.4398 0.6944 0.170 Uiso 1 1 calc GR . . . .
H7WB H 0.2047 0.5113 0.6954 0.170 Uiso 1 1 calc GR . . . .
H7WC H 0.2110 0.4696 0.6542 0.170 Uiso 1 1 calc GR . . . .
C8W C 0.0666(9) 0.4763(10) 0.6325(4) 0.148(6) Uani 1 1 d . U . . .
H8WA H 0.0907 0.4902 0.6066 0.223 Uiso 1 1 calc GR . . . .
H8WB H 0.0127 0.4913 0.6336 0.223 Uiso 1 1 calc GR . . . .
H8WC H 0.0676 0.4294 0.6341 0.223 Uiso 1 1 calc GR . . . .
C9W C 0.0532(14) 0.5408(12) 0.6864(7) 0.173(8) Uani 1 1 d . U . . .
H9W H -0.0008 0.5431 0.6803 0.207 Uiso 1 1 calc R . . . .
C5W C 0.2436(10) 0.5678(7) 0.3048(5) 0.128(5) Uani 1 1 d . U . . .
H5WA H 0.2835 0.5524 0.2856 0.191 Uiso 1 1 calc GR . . . .
H5WB H 0.2666 0.5993 0.3236 0.191 Uiso 1 1 calc GR . . . .
H5WC H 0.2012 0.5878 0.2892 0.191 Uiso 1 1 calc GR . . . .
C6W C 0.1980(15) 0.5140(9) 0.3683(5) 0.187(9) Uani 1 1 d . U . . .
H6W H 0.1679 0.4838 0.3834 0.224 Uiso 1 1 calc R . . . .
O2W O 0.2351(17) 0.5682(8) 0.3842(6) 0.298(11) Uani 1 1 d . U . . .
C14A C 0.3447(9) 0.2698(8) 0.7454(4) 0.039(3) Uani 0.5 1 d D U . A 2
H14C H 0.3866 0.2388 0.7390 0.047 Uiso 0.5 1 calc R . . A 2
H14D H 0.3664 0.3045 0.7627 0.047 Uiso 0.5 1 calc R . . A 2

loop_
_atom_site_aniso_label
_atom_site_aniso_U_11
_atom_site_aniso_U_22
_atom_site_aniso_U_33
_atom_site_aniso_U_23
_atom_site_aniso_U_13
_atom_site_aniso_U_12
Re1 0.02803(13) 0.02057(11) 0.02285(12) 0.00017(9) -0.00075(9) -0.00417(9)
O1 0.031(2) 0.0219(19) 0.032(2) -0.0016(17) -0.0030(18) -0.0047(16)
O2 0.029(2) 0.025(2) 0.0248(19) -0.0006(16) -0.0014(16) -0.0043(16)
O3 0.028(2) 0.027(2) 0.027(2) -0.0005(16) -0.0011(16) -0.0040(16)
N1 0.025(2) 0.022(2) 0.026(2) 0.0030(17) 0.0015(17) -0.0002(18)
N2 0.028(2) 0.020(2) 0.026(2) -0.0003(17) -0.0021(18) -0.0013(18)
N3 0.051(3) 0.031(3) 0.030(3) 0.007(2) 0.006(2) -0.008(2)
N4 0.031(3) 0.041(3) 0.026(2) -0.001(2) -0.003(2) -0.008(2)
N5 0.033(3) 0.022(2) 0.026(2) -0.0020(18) 0.0006(19) -0.0040(17)
N6 0.050(3) 0.023(2) 0.052(3) -0.003(2) -0.008(3) 0.003(2)
C1 0.035(3) 0.023(3) 0.026(3) 0.002(2) -0.001(2) -0.001(2)
C2 0.034(3) 0.028(3) 0.030(3) 0.007(2) 0.000(2) -0.001(2)
C4 0.028(3) 0.019(2) 0.031(3) 0.001(2) 0.002(2) 0.000(2)
C3 0.031(3) 0.024(3) 0.033(3) 0.001(2) 0.004(2) -0.002(2)
C5 0.031(3) 0.022(3) 0.037(3) -0.004(2) 0.004(2) -0.001(2)
C6 0.034(3) 0.031(3) 0.035(3) -0.005(2) 0.002(2) -0.007(3)
C7 0.028(3) 0.024(3) 0.030(3) -0.007(2) -0.002(2) -0.003(2)
C8 0.027(3) 0.018(2) 0.029(3) -0.0008(19) 0.000(2) -0.002(2)
C9 0.025(3) 0.021(2) 0.029(3) 0.0004(19) -0.002(2) 0.004(2)
C10 0.035(3) 0.024(3) 0.028(3) 0.002(2) -0.004(2) -0.005(2)
C11 0.039(3) 0.021(3) 0.032(3) 0.002(2) -0.001(2) -0.004(2)
C12 0.053(4) 0.031(3) 0.035(3) 0.006(2) -0.011(3) -0.012(3)
C13 0.057(4) 0.032(3) 0.034(3) 0.011(2) -0.009(3) -0.009(3)
C14B 0.053(7) 0.035(5) 0.029(4) 0.007(3) -0.007(4) -0.005(5)
C15A 0.063(7) 0.037(6) 0.041(7) 0.013(5) -0.006(6) -0.005(5)
C15B 0.058(7) 0.036(6) 0.035(5) 0.008(4) -0.001(5) -0.005(5)
C16 0.066(4) 0.037(3) 0.033(3) 0.013(3) -0.003(3) -0.010(3)
C17 0.057(4) 0.038(3) 0.038(3) 0.012(3) -0.001(3) -0.019(3)
C18 0.046(4) 0.049(4) 0.044(4) 0.011(3) 0.001(3) -0.020(3)
C19 0.041(3) 0.030(3) 0.028(3) 0.000(2) 0.004(2) -0.013(3)
C20 0.039(3) 0.021(3) 0.029(3) 0.001(2) 0.002(2) -0.005(2)
C21 0.043(3) 0.021(3) 0.026(3) 0.003(2) 0.004(2) -0.002(2)
C22 0.036(3) 0.024(3) 0.025(3) 0.002(2) 0.000(2) -0.002(2)
C23 0.040(4) 0.054(4) 0.030(3) -0.002(3) 0.002(3) -0.014(3)
C24 0.047(4) 0.064(4) 0.036(4) -0.011(3) 0.004(3) -0.007(3)
C25 0.049(4) 0.053(4) 0.037(3) -0.022(3) 0.003(3) -0.007(3)
C26 0.037(3) 0.035(3) 0.036(3) -0.012(2) -0.006(3) -0.003(2)
C27 0.048(4) 0.033(3) 0.048(4) -0.014(3) -0.007(3) -0.005(3)
C28 0.051(4) 0.028(3) 0.043(3) -0.002(3) -0.009(3) -0.011(3)
C29 0.043(4) 0.029(3) 0.031(3) -0.004(2) -0.004(3) -0.011(3)
C30 0.028(3) 0.024(2) 0.029(3) -0.004(2) -0.001(2) -0.005(2)
C31 0.026(3) 0.033(3) 0.031(3) -0.004(2) -0.001(2) -0.004(2)
C32 0.035(3) 0.028(3) 0.020(3) 0.002(2) 0.002(2) -0.003(2)
C33 0.034(3) 0.026(3) 0.026(3) 0.001(2) 0.001(2) -0.003(2)
C34 0.043(4) 0.032(3) 0.030(3) 0.002(2) -0.004(3) -0.002(2)
C35 0.041(4) 0.029(3) 0.038(3) 0.003(2) -0.005(3) -0.001(2)
C36 0.056(4) 0.043(4) 0.040(4) 0.006(3) -0.007(3) 0.012(3)
C37 0.098(8) 0.048(4) 0.090(6) -0.006(4) -0.042(5) 0.023(4)
C38 0.096(6) 0.029(4) 0.085(5) -0.005(4) -0.042(5) 0.018(4)
C39 0.062(5) 0.025(3) 0.056(4) -0.002(3) -0.009(3) 0.005(3)
C40 0.056(4) 0.028(3) 0.046(4) -0.006(3) -0.003(3) 0.005(3)
C41 0.049(4) 0.028(3) 0.037(3) -0.004(2) -0.002(3) 0.000(3)
C42 0.033(3) 0.024(2) 0.034(3) 0.000(2) 0.002(2) -0.003(2)
C43 0.043(3) 0.023(2) 0.036(3) 0.006(2) -0.002(3) -0.001(2)
C44 0.032(3) 0.025(3) 0.026(3) 0.002(2) 0.001(2) -0.002(2)
Re2 0.03220(19) 0.02076(15) 0.03353(19) 0.000 -0.00936(15) 0.000
Cl1 0.0353(8) 0.0318(8) 0.0382(8) 0.0039(7) -0.0110(7) -0.0012(6)
Cl2 0.0387(9) 0.0514(10) 0.0301(8) 0.0088(7) -0.0013(7) -0.0081(7)
Cl3 0.0585(13) 0.0592(13) 0.1015(19) -0.0547(13) -0.0428(13) 0.0276(10)
N2W 0.100(7) 0.073(5) 0.078(5) -0.025(4) 0.028(5) -0.011(5)
C4W 0.143(11) 0.070(6) 0.071(7) -0.017(5) -0.022(7) 0.009(6)
O1W 0.090(6) 0.081(5) 0.148(8) -0.030(5) 0.014(6) 0.006(4)
N1W 0.047(4) 0.059(4) 0.097(6) -0.017(4) 0.005(4) -0.002(3)
C1W 0.095(8) 0.053(5) 0.112(9) -0.015(5) 0.023(7) -0.001(5)
C2W 0.071(7) 0.098(8) 0.098(7) -0.012(6) 0.004(5) -0.023(6)
C3W 0.058(6) 0.070(5) 0.124(8) -0.029(5) 0.012(6) 0.004(4)
O3W 0.275(18) 0.287(18) 0.190(14) -0.036(13) -0.073(13) 0.035(14)
N3W 0.067(5) 0.171(10) 0.088(7) 0.008(7) -0.006(5) -0.024(6)
C7W 0.088(7) 0.175(14) 0.078(8) 0.005(9) -0.001(6) -0.003(7)
C8W 0.124(10) 0.244(17) 0.078(8) -0.001(9) 0.005(7) -0.093(10)
C9W 0.155(12) 0.242(17) 0.122(13) -0.011(12) 0.007(9) 0.042(11)
C5W 0.138(12) 0.088(7) 0.157(12) 0.002(7) 0.066(10) -0.005(7)
C6W 0.38(3) 0.103(10) 0.077(6) -0.044(6) 0.076(9) -0.033(13)
O2W 0.55(3) 0.148(12) 0.193(14) -0.067(11) -0.024(16) -0.074(17)
C14A 0.053(7) 0.035(5) 0.029(4) 0.007(3) -0.007(4) -0.005(5)

loop_
_atom_type_symbol
_atom_type_description
_atom_type_scat_dispersion_real
_atom_type_scat_dispersion_imag
_atom_type_scat_source
C C 0.0033 0.0016 'International Tables Vol C Tables 4.2.6.8 and 6.1.1.4'
H H 0.0000 0.0000 'International Tables Vol C Tables 4.2.6.8 and 6.1.1.4'
Cl Cl 0.1484 0.1585 'International Tables Vol C Tables 4.2.6.8 and 6.1.1.4'
N N 0.0061 0.0033 'International Tables Vol C Tables 4.2.6.8 and 6.1.1.4'
O O 0.0106 0.0060 'International Tables Vol C Tables 4.2.6.8 and 6.1.1.4'
Re Re -1.0185 7.2310 'International Tables Vol C Tables 4.2.6.8 and 6.1.1.4'

loop_
_geom_angle_atom_site_label_1
_geom_angle_atom_site_label_2
_geom_angle_atom_site_label_3
_geom_angle
_geom_angle_site_symmetry_1
_geom_angle_site_symmetry_3
O1 Re1 O2 101.59(19) . .
O1 Re1 O3 166.77(19) . .
O1 Re1 N1 88.49(19) . .
O1 Re1 N2 100.4(2) . .
O1 Re1 N5 91.5(2) . .
O2 Re1 N1 168.47(18) . .
O2 Re1 N2 92.35(18) . .
O2 Re1 N5 87.78(18) . .
O3 Re1 O2 89.86(17) . .
O3 Re1 N1 80.85(18) . .
O3 Re1 N2 85.52(18) . .
O3 Re1 N5 82.22(18) . .
N2 Re1 N1 80.21(19) . .
N2 Re1 N5 167.75(19) . .
N5 Re1 N1 97.63(19) . .
C22 O2 Re1 125.5(4) . .
C44 O3 Re1 133.5(4) . .
C1 N1 Re1 128.0(4) . .
C1 N1 C9 120.6(5) . .
C9 N1 Re1 111.4(4) . .
C8 N2 Re1 115.1(4) . .
C10 N2 Re1 123.4(4) . .
C10 N2 C8 121.5(5) . .
C17 N3 C16 115.6(5) . .
C21 N3 C16 123.1(6) . .
C21 N3 C17 121.1(6) . .
C23 N4 C31 116.8(6) . .
C30 N5 Re1 115.2(4) . .
C32 N5 Re1 126.4(4) . .
C32 N5 C30 117.9(5) . .
C38 N6 C39 116.6(6) . .
C43 N6 C38 121.6(6) . .
C43 N6 C39 121.7(6) . .
N1 C1 H1 119.2 . .
N1 C1 C2 121.6(6) . .
C2 C1 H1 119.2 . .
C1 C2 H2 120.4 . .
C3 C2 C1 119.2(6) . .
C3 C2 H2 120.4 . .
C3 C4 C5 125.3(6) . .
C3 C4 C9 117.2(6) . .
C5 C4 C9 117.5(6) . .
C2 C3 C4 120.6(6) . .
C2 C3 H3 119.7 . .
C4 C3 H3 119.7 . .
C4 C5 H5 119.4 . .
C6 C5 C4 121.2(6) . .
C6 C5 H5 119.4 . .
C5 C6 H6 119.5 . .
C5 C6 C7 121.0(6) . .
C7 C6 H6 119.5 . .
C6 C7 H7 119.8 . .
C8 C7 C6 120.5(6) . .
C8 C7 H7 119.8 . .
N2 C8 C9 114.8(5) . .
C7 C8 N2 126.5(6) . .
C7 C8 C9 118.7(5) . .
N1 C9 C4 120.8(5) . .
N1 C9 C8 118.3(5) . .
C4 C9 C8 120.9(5) . .
N2 C10 H10 117.0 . .
N2 C10 C11 126.0(6) . .
C11 C10 H10 117.0 . .
C10 C11 C12 116.1(6) . .
C10 C11 C22 126.2(6) . .
C12 C11 C22 117.6(6) . .
C11 C12 H12 118.3 . .
C13 C12 C11 123.3(6) . .
C13 C12 H12 118.3 . .
C12 C13 C14B 125.2(9) . .
C12 C13 C21 118.8(6) . .
C12 C13 C14A 117.9(8) . .
C21 C13 C14B 115.2(8) . .
C21 C13 C14A 122.1(8) . .
C13 C14B H14A 110.3 . .
C13 C14B H14B 110.3 . .
H14A C14B H14B 108.6 . .
C15A C14B C13 106.9(11) . .
C15A C14B H14A 110.3 . .
C15A C14B H14B 110.3 . .
C14B C15A H15A 110.2 . .
C14B C15A H15B 110.2 . .
H15A C15A H15B 108.5 . .
C16 C15A C14B 107.4(12) . .
C16 C15A H15A 110.2 . .
C16 C15A H15B 110.2 . .
H15C C15B H15D 107.7 . .
C16 C15B H15C 108.8 . .
C16 C15B H15D 108.8 . .
C16 C15B C14A 113.6(12) . .
C14A C15B H15C 108.8 . .
C14A C15B H15D 108.8 . .
N3 C16 C15A 114.2(8) . .
N3 C16 C15B 109.8(8) . .
N3 C16 H16A 108.7 . .
N3 C16 H16B 108.7 . .
N3 C16 H16C 109.7 . .
N3 C16 H16D 109.7 . .
C15A C16 H16A 108.7 . .
C15A C16 H16B 108.7 . .
C15B C16 H16C 109.7 . .
C15B C16 H16D 109.7 . .
H16A C16 H16B 107.6 . .
H16C C16 H16D 108.2 . .
N3 C17 H17A 109.2 . .
N3 C17 H17B 109.2 . .
N3 C17 C18 111.9(6) . .
H17A C17 H17B 107.9 . .
C18 C17 H17A 109.2 . .
C18 C17 H17B 109.2 . .
C17 C18 H18A 109.9 . .
C17 C18 H18B 109.9 . .
C17 C18 C19 108.9(6) . .
H18A C18 H18B 108.3 . .
C19 C18 H18A 109.9 . .
C19 C18 H18B 109.9 . .
C18 C19 H19A 109.7 . .
C18 C19 H19B 109.7 . .
H19A C19 H19B 108.2 . .
C20 C19 C18 109.8(6) . .
C20 C19 H19A 109.7 . .
C20 C19 H19B 109.7 . .
C21 C20 C19 119.9(5) . .
C22 C20 C19 119.2(6) . .
C22 C20 C21 120.8(6) . .
N3 C21 C13 119.6(6) . .
N3 C21 C20 120.6(6) . .
C20 C21 C13 119.7(6) . .
O2 C22 C11 123.6(5) . .
O2 C22 C20 116.7(6) . .
C20 C22 C11 119.6(6) . .
N4 C23 H23 118.0 . .
N4 C23 C24 124.0(7) . .
C24 C23 H23 118.0 . .
C23 C24 H24 120.4 . .
C25 C24 C23 119.2(7) . .
C25 C24 H24 120.4 . .
C24 C25 H25 119.9 . .
C24 C25 C26 120.2(7) . .
C26 C25 H25 119.9 . .
C27 C26 C25 123.1(7) . .
C27 C26 C31 121.0(6) . .
C31 C26 C25 115.8(7) . .
C26 C27 H27 120.3 . .
C28 C27 C26 119.4(7) . .
C28 C27 H27 120.3 . .
C27 C28 H28 119.4 . .
C27 C28 C29 121.3(7) . .
C29 C28 H28 119.4 . .
C28 C29 H29 120.1 . .
C30 C29 C28 119.9(6) . .
C30 C29 H29 120.1 . .
C29 C30 N5 119.6(6) . .
C29 C30 C31 120.7(6) . .
C31 C30 N5 119.7(5) . .
N4 C31 C26 124.0(6) . .
N4 C31 C30 118.3(6) . .
C26 C31 C30 117.7(6) . .
N5 C32 H32 116.9 . .
N5 C32 C33 126.2(6) . .
C33 C32 H32 116.9 . .
C34 C33 C32 119.6(6) . .
C44 C33 C32 123.7(6) . .
C44 C33 C34 116.6(6) . .
C33 C34 H34 118.2 . .
C35 C34 C33 123.6(6) . .
C35 C34 H34 118.2 . .
C34 C35 C36 122.2(7) . .
C34 C35 C43 117.7(6) . .
C43 C35 C36 120.1(6) . .
C35 C36 H36A 109.1 . .
C35 C36 H36B 109.1 . .
H36A C36 H36B 107.8 . .
C37 C36 C35 112.4(7) . .
C37 C36 H36A 109.1 . .
C37 C36 H36B 109.1 . .
C36 C37 H37A 107.8 . .
C36 C37 H37B 107.8 . .
H37A C37 H37B 107.1 . .
C38 C37 C36 118.0(9) . .
C38 C37 H37A 107.8 . .
C38 C37 H37B 107.8 . .
N6 C38 H38A 108.2 . .
N6 C38 H38B 108.2 . .
C37 C38 N6 116.3(8) . .
C37 C38 H38A 108.2 . .
C37 C38 H38B 108.2 . .
H38A C38 H38B 107.4 . .
N6 C39 H39A 109.3 . .
N6 C39 H39B 109.3 . .
N6 C39 C40 111.7(6) . .
H39A C39 H39B 107.9 . .
C40 C39 H39A 109.3 . .
C40 C39 H39B 109.3 . .
C39 C40 H40A 109.7 . .
C39 C40 H40B 109.7 . .
C39 C40 C41 109.7(6) . .
H40A C40 H40B 108.2 . .
C41 C40 H40A 109.7 . .
C41 C40 H40B 109.7 . .
C40 C41 H41A 109.5 . .
C40 C41 H41B 109.5 . .
C40 C41 C42 110.6(6) . .
H41A C41 H41B 108.1 . .
C42 C41 H41A 109.5 . .
C42 C41 H41B 109.5 . .
C43 C42 C41 120.5(6) . .
C44 C42 C41 119.7(6) . .
C44 C42 C43 119.8(6) . .
N6 C43 C35 119.7(6) . .
N6 C43 C42 120.3(6) . .
C42 C43 C35 120.0(6) . .
O3 C44 C33 119.1(6) . .
O3 C44 C42 118.7(6) . .
C42 C44 C33 122.2(6) . .
Cl1 Re2 Cl1 179.58(8) 3_656 .
Cl1 Re2 Cl2 89.16(6) . 3_656
Cl1 Re2 Cl2 91.13(6) . .
Cl1 Re2 Cl2 89.17(6) 3_656 .
Cl1 Re2 Cl2 91.13(6) 3_656 3_656
Cl2 Re2 Cl2 89.35(10) 3_656 .
Cl3 Re2 Cl1 89.61(7) . .
Cl3 Re2 Cl1 90.09(6) . 3_656
Cl3 Re2 Cl1 90.09(6) 3_656 .
Cl3 Re2 Cl1 89.61(7) 3_656 3_656
Cl3 Re2 Cl2 90.29(9) . .
Cl3 Re2 Cl2 90.29(9) 3_656 3_656
Cl3 Re2 Cl2 178.72(7) 3_656 .
Cl3 Re2 Cl2 178.72(7) . 3_656
Cl3 Re2 Cl3 90.10(16) . 3_656
C4W N2W C5W 116.0(11) . .
C6W N2W C4W 118.9(12) . .
C6W N2W C5W 125.0(13) . .
N2W C4W H4WA 109.5 . .
N2W C4W H4WB 109.5 . .
N2W C4W H4WC 109.5 . .
H4WA C4W H4WB 109.5 . .
H4WA C4W H4WC 109.5 . .
H4WB C4W H4WC 109.5 . .
C1W N1W C2W 118.3(9) . .
C3W N1W C1W 119.8(11) . .
C3W N1W C2W 121.5(10) . .
N1W C1W H1WA 109.5 . .
N1W C1W H1WB 109.5 . .
N1W C1W H1WC 109.5 . .
H1WA C1W H1WB 109.5 . .
H1WA C1W H1WC 109.5 . .
H1WB C1W H1WC 109.5 . .
N1W C2W H2WA 109.5 . .
N1W C2W H2WB 109.5 . .
N1W C2W H2WC 109.5 . .
H2WA C2W H2WB 109.5 . .
H2WA C2W H2WC 109.5 . .
H2WB C2W H2WC 109.5 . .
O1W C3W N1W 127.6(13) . .
O1W C3W H3W 116.2 . .
N1W C3W H3W 116.2 . .
C7W N3W C8W 123.3(16) . .
C7W N3W C9W 130.6(15) . .
C8W N3W C9W 104.3(15) . .
N3W C7W H7WA 109.5 . .
N3W C7W H7WB 109.5 . .
N3W C7W H7WC 109.5 . .
H7WA C7W H7WB 109.5 . .
H7WA C7W H7WC 109.5 . .
H7WB C7W H7WC 109.5 . .
N3W C8W H8WA 109.5 . .
N3W C8W H8WB 109.5 . .
N3W C8W H8WC 109.5 . .
H8WA C8W H8WB 109.5 . .
H8WA C8W H8WC 109.5 . .
H8WB C8W H8WC 109.5 . .
O3W C9W N3W 109(2) . .
O3W C9W H9W 125.5 . .
N3W C9W H9W 125.5 . .
N2W C5W H5WA 109.5 . .
N2W C5W H5WB 109.5 . .
N2W C5W H5WC 109.5 . .
H5WA C5W H5WB 109.5 . .
H5WA C5W H5WC 109.5 . .
H5WB C5W H5WC 109.5 . .
N2W C6W H6W 126.7 . .
N2W C6W O2W 106.6(17) . .
O2W C6W H6W 126.7 . .
C13 C14A H14C 110.8 . .
C13 C14A H14D 110.8 . .
C15B C14A C13 105.0(10) . .
C15B C14A H14C 110.8 . .
C15B C14A H14D 110.8 . .
H14C C14A H14D 108.8 . .

loop_
_geom_bond_atom_site_label_1
_geom_bond_atom_site_label_2
_geom_bond_distance
_geom_bond_site_symmetry_2
Re1 O1 1.691(4) .
Re1 O2 1.990(4) .
Re1 O3 1.958(4) .
Re1 N1 2.137(5) .
Re1 N2 2.029(5) .
Re1 N5 2.135(5) .
O2 C22 1.328(7) .
O3 C44 1.356(7) .
N1 C1 1.313(8) .
N1 C9 1.374(8) .
N2 C8 1.417(7) .
N2 C10 1.328(8) .
N3 C16 1.470(9) .
N3 C17 1.453(9) .
N3 C21 1.353(8) .
N4 C23 1.315(9) .
N4 C31 1.366(8) .
N5 C30 1.441(7) .
N5 C32 1.299(8) .
N6 C38 1.449(10) .
N6 C39 1.457(10) .
N6 C43 1.368(8) .
C1 H1 0.9300 .
C1 C2 1.411(8) .
C2 H2 0.9300 .
C2 C3 1.360(9) .
C4 C3 1.410(9) .
C4 C5 1.411(9) .
C4 C9 1.414(8) .
C3 H3 0.9300 .
C5 H5 0.9300 .
C5 C6 1.362(9) .
C6 H6 0.9300 .
C6 C7 1.414(8) .
C7 H7 0.9300 .
C7 C8 1.362(8) .
C8 C9 1.439(8) .
C10 H10 0.9300 .
C10 C11 1.392(8) .
C11 C12 1.429(9) .
C11 C22 1.444(9) .
C12 H12 0.9300 .
C12 C13 1.351(9) .
C13 C14B 1.531(13) .
C13 C21 1.432(9) .
C13 C14A 1.541(13) .
C14B H14A 0.9700 .
C14B H14B 0.9700 .
C14B C15A 1.530(16) .
C15A H15A 0.9700 .
C15A H15B 0.9700 .
C15A C16 1.470(15) .
C15B H15C 0.9700 .
C15B H15D 0.9700 .
C15B C16 1.514(14) .
C15B C14A 1.536(16) .
C16 H16A 0.9700 .
C16 H16B 0.9700 .
C16 H16C 0.9700 .
C16 H16D 0.9700 .
C17 H17A 0.9700 .
C17 H17B 0.9700 .
C17 C18 1.504(10) .
C18 H18A 0.9700 .
C18 H18B 0.9700 .
C18 C19 1.520(9) .
C19 H19A 0.9700 .
C19 H19B 0.9700 .
C19 C20 1.511(9) .
C20 C21 1.423(9) .
C20 C22 1.381(8) .
C23 H23 0.9300 .
C23 C24 1.402(11) .
C24 H24 0.9300 .
C24 C25 1.354(11) .
C25 H25 0.9300 .
C25 C26 1.417(10) .
C26 C27 1.407(10) .
C26 C31 1.414(9) .
C27 H27 0.9300 .
C27 C28 1.370(11) .
C28 H28 0.9300 .
C28 C29 1.402(9) .
C29 H29 0.9300 .
C29 C30 1.380(9) .
C30 C31 1.425(9) .
C32 H32 0.9300 .
C32 C33 1.416(8) .
C33 C34 1.412(9) .
C33 C44 1.399(9) .
C34 H34 0.9300 .
C34 C35 1.374(9) .
C35 C36 1.506(9) .
C35 C43 1.441(10) .
C36 H36A 0.9700 .
C36 H36B 0.9700 .
C36 C37 1.457(12) .
C37 H37A 0.9700 .
C37 H37B 0.9700 .
C37 C38 1.422(13) .
C38 H38A 0.9700 .
C38 H38B 0.9700 .
C39 H39A 0.9700 .
C39 H39B 0.9700 .
C39 C40 1.503(10) .
C40 H40A 0.9700 .
C40 H40B 0.9700 .
C40 C41 1.509(9) .
C41 H41A 0.9700 .
C41 H41B 0.9700 .
C41 C42 1.517(9) .
C42 C43 1.393(9) .
C42 C44 1.387(8) .
Re2 Cl1 2.3566(16) .
Re2 Cl1 2.3566(16) 3_656
Re2 Cl2 2.3597(17) 3_656
Re2 Cl2 2.3598(17) .
Re2 Cl3 2.348(2) .
Re2 Cl3 2.348(2) 3_656
N2W C4W 1.382(13) .
N2W C5W 1.456(15) .
N2W C6W 1.276(17) .
C4W H4WA 0.9600 .
C4W H4WB 0.9600 .
C4W H4WC 0.9600 .
O1W C3W 1.203(13) .
N1W C1W 1.421(12) .
N1W C2W 1.433(14) .
N1W C3W 1.329(13) .
C1W H1WA 0.9600 .
C1W H1WB 0.9600 .
C1W H1WC 0.9600 .
C2W H2WA 0.9600 .
C2W H2WB 0.9600 .
C2W H2WC 0.9600 .
C3W H3W 0.9300 .
O3W C9W 1.27(2) .
N3W C7W 1.343(16) .
N3W C8W 1.367(16) .
N3W C9W 1.38(2) .
C7W H7WA 0.9600 .
C7W H7WB 0.9600 .
C7W H7WC 0.9600 .
C8W H8WA 0.9600 .
C8W H8WB 0.9600 .
C8W H8WC 0.9600 .
C9W H9W 0.9300 .
C5W H5WA 0.9600 .
C5W H5WB 0.9600 .
C5W H5WC 0.9600 .
C6W H6W 0.9300 .
C6W O2W 1.37(2) .
C14A H14C 0.9700 .
C14A H14D 0.9700 .

loop_
_geom_torsion_atom_site_label_1
_geom_torsion_atom_site_label_2
_geom_torsion_atom_site_label_3
_geom_torsion_atom_site_label_4
_geom_torsion
Re1 O2 C22 C11 9.7(8)
Re1 O2 C22 C20 -171.5(4)
Re1 O3 C44 C33 30.0(8)
Re1 O3 C44 C42 -151.3(5)
Re1 N1 C1 C2 -179.1(4)
Re1 N1 C9 C4 -179.9(4)
Re1 N1 C9 C8 1.3(6)
Re1 N2 C8 C7 174.8(5)
Re1 N2 C8 C9 -5.2(6)
Re1 N2 C10 C11 -8.5(9)
Re1 N5 C30 C29 75.3(6)
Re1 N5 C30 C31 -102.0(6)
Re1 N5 C32 C33 -9.4(9)
N1 C1 C2 C3 -0.4(10)
N2 C8 C9 N1 2.5(8)
N2 C8 C9 C4 -176.3(5)
N2 C10 C11 C12 179.3(6)
N2 C10 C11 C22 -5.5(11)
N3 C17 C18 C19 57.6(8)
N4 C23 C24 C25 1.7(12)
N5 C30 C31 N4 -2.9(9)
N5 C30 C31 C26 177.1(6)
N5 C32 C33 C34 176.3(6)
N5 C32 C33 C44 -7.3(10)
N6 C39 C40 C41 55.2(9)
C1 N1 C9 C4 0.7(9)
C1 N1 C9 C8 -178.1(5)
C1 C2 C3 C4 -0.3(10)
C4 C5 C6 C7 0.6(10)
C3 C4 C5 C6 -179.5(6)
C3 C4 C9 N1 -1.4(8)
C3 C4 C9 C8 177.4(5)
C5 C4 C3 C2 -179.4(6)
C5 C4 C9 N1 179.2(5)
C5 C4 C9 C8 -2.1(9)
C5 C6 C7 C8 1.0(10)
C6 C7 C8 N2 176.9(6)
C6 C7 C8 C9 -3.1(9)
C7 C8 C9 N1 -177.5(5)
C7 C8 C9 C4 3.7(9)
C8 N2 C10 C11 174.5(6)
C9 N1 C1 C2 0.2(9)
C9 C4 C3 C2 1.2(9)
C9 C4 C5 C6 -0.1(9)
C10 N2 C8 C7 -8.0(9)
C10 N2 C8 C9 172.0(5)
C10 C11 C12 C13 177.2(7)
C10 C11 C22 O2 5.0(11)
C10 C11 C22 C20 -173.6(6)
C11 C12 C13 C14B -170.3(10)
C11 C12 C13 C21 -1.2(12)
C11 C12 C13 C14A 166.4(10)
C12 C11 C22 O2 -179.8(6)
C12 C11 C22 C20 1.5(9)
C12 C13 C14B C15A -141.9(11)
C12 C13 C21 N3 177.4(7)
C12 C13 C21 C20 -2.1(11)
C12 C13 C14A C15B 160.0(10)
C13 C14B C15A C16 -65.3(15)
C14B C13 C21 N3 -12.5(11)
C14B C13 C21 C20 168.1(9)
C14B C15A C16 N3 47.7(14)
C16 N3 C17 C18 155.9(7)
C16 N3 C21 C13 -8.0(10)
C16 N3 C21 C20 171.5(7)
C16 C15B C14A C13 55.1(16)
C17 N3 C16 C15A 163.3(9)
C17 N3 C16 C15B -155.6(9)
C17 N3 C21 C13 177.8(7)
C17 N3 C21 C20 -2.8(10)
C17 C18 C19 C20 -53.9(8)
C18 C19 C20 C21 24.1(9)
C18 C19 C20 C22 -156.4(6)
C19 C20 C21 N3 5.2(10)
C19 C20 C21 C13 -175.4(6)
C19 C20 C22 O2 -3.0(9)
C19 C20 C22 C11 175.8(6)
C21 N3 C16 C15A -11.2(12)
C21 N3 C16 C15B 29.9(11)
C21 N3 C17 C18 -29.5(10)
C21 C13 C14B C15A 48.7(14)
C21 C13 C14A C15B -32.8(16)
C21 C20 C22 O2 176.4(6)
C21 C20 C22 C11 -4.8(9)
C22 C11 C12 C13 1.6(11)
C22 C20 C21 N3 -174.3(6)
C22 C20 C21 C13 5.2(10)
C23 N4 C31 C26 -0.5(9)
C23 N4 C31 C30 179.5(6)
C23 C24 C25 C26 -1.4(12)
C24 C25 C26 C27 -178.1(7)
C24 C25 C26 C31 0.3(11)
C25 C26 C27 C28 179.0(7)
C25 C26 C31 N4 0.7(10)
C25 C26 C31 C30 -179.2(6)
C26 C27 C28 C29 0.4(11)
C27 C26 C31 N4 179.1(6)
C27 C26 C31 C30 -0.8(10)
C27 C28 C29 C30 -1.4(11)
C28 C29 C30 N5 -176.0(6)
C28 C29 C30 C31 1.3(10)
C29 C30 C31 N4 179.8(6)
C29 C30 C31 C26 -0.2(9)
C30 N5 C32 C33 178.5(6)
C31 N4 C23 C24 -0.8(10)
C31 C26 C27 C28 0.8(11)
C32 N5 C30 C29 -111.8(7)
C32 N5 C30 C31 70.9(8)
C32 C33 C34 C35 179.2(6)
C32 C33 C44 O3 -0.8(9)
C32 C33 C44 C42 -179.5(6)
C33 C34 C35 C36 178.6(7)
C33 C34 C35 C43 -0.8(11)
C34 C33 C44 O3 175.7(6)
C34 C33 C44 C42 -2.9(9)
C34 C35 C36 C37 -160.9(9)
C34 C35 C43 N6 -178.6(7)
C34 C35 C43 C42 -0.6(10)
C35 C36 C37 C38 -38.7(14)
C36 C35 C43 N6 1.9(10)
C36 C35 C43 C42 179.9(7)
C36 C37 C38 N6 38.5(16)
C38 N6 C39 C40 153.1(8)
C38 N6 C43 C35 -3.6(11)
C38 N6 C43 C42 178.4(8)
C39 N6 C38 C37 160.0(9)
C39 N6 C43 C35 -179.7(7)
C39 N6 C43 C42 2.3(11)
C39 C40 C41 C42 -52.3(8)
C40 C41 C42 C43 26.0(9)
C40 C41 C42 C44 -152.3(6)
C41 C42 C43 N6 -0.1(10)
C41 C42 C43 C35 -178.1(6)
C41 C42 C44 O3 1.4(9)
C41 C42 C44 C33 180.0(6)
C43 N6 C38 C37 -16.2(14)
C43 N6 C39 C40 -30.7(11)
C43 C35 C36 C37 18.5(11)
C43 C42 C44 O3 -177.0(6)
C43 C42 C44 C33 1.6(10)
C44 C33 C34 C35 2.6(10)
C44 C42 C43 N6 178.2(6)
C44 C42 C43 C35 0.2(10)
C4W N2W C6W O2W 163.5(17)
C1W N1W C3W O1W -174.7(12)
C2W N1W C3W O1W -1.9(19)
C7W N3W C9W O3W 23(3)
C8W N3W C9W O3W -172.3(19)
C5W N2W C6W O2W -15(3)
C14A C13 C21 N3 10.3(13)
C14A C13 C21 C20 -169.2(10)
C14A C15B C16 N3 -55.4(14)
